data_7151183
loop_
_publ_author_name
'Curtis, Kim L.'
'Evinson, Emma L.'
'Handa, Sandeep'
'Singh, Kuldip'

_publ_section_title
;
 Asymmetric synthesis of
 3-amino-4-hydroxy-2-(hydroxymethyl)pyrrolidines as potential
 glycosidase inhibitors.
;
_journal_issue 21
_journal_name_full 'Organic &amp; biomolecular chemistry'
_journal_page_first 3544
_journal_page_last 3553
_journal_paper_doi 10.1039/b711994a
_journal_volume 5
_journal_year 2007
_chemical_absolute_configuration syn
_chemical_formula_sum 'C13 H16 N2 O5 S'
_chemical_formula_weight 312.34
_chemical_melting_point 490.5(15)
_chemical_name_common
;(2S,3S,4S)-1-(Toluene-4-sulfonyl)-4-hydroxy-2,3-(oxazin-2-
one)-pyrrolidine
;
_chemical_name_systematic
;
(2S,3S,4S)-1-(Toluene-4-sulfonyl)-4-hydroxy-2,3-(oxazin-2-one)-pyrrolidine
;
_space_group_IT_number 4
_symmetry_cell_setting monoclinic
_symmetry_space_group_name_Hall 'P 2yb'
_symmetry_space_group_name_H-M 'P 1 21 1'
_atom_sites_solution_hydrogens geom
_atom_sites_solution_primary direct
_atom_sites_solution_secondary difmap
_audit_creation_method SHELXL-97
_cell_angle_alpha 90.00
_cell_angle_beta 91.192(5)
_cell_angle_gamma 90.00
_cell_formula_units_Z 4
_cell_length_a 11.501(3)
_cell_length_b 6.2268(17)
_cell_length_c 19.785(6)
_cell_measurement_reflns_used 2510
_cell_measurement_temperature 150(2)
_cell_measurement_theta_max 27.11
_cell_measurement_theta_min 2.69
_cell_volume 1416.6(7)
_computing_cell_refinement 'Bruker SMART'
_computing_data_collection 'Bruker SMART'
_computing_data_reduction 'Bruker SAINT'
_computing_molecular_graphics 'Bruker SHELXTL'
_computing_publication_material 'Bruker SHELXTL'
_computing_structure_refinement 'SHELXL-97 (Sheldrick, 1997)'
_computing_structure_solution 'SHELXS-97 (Sheldrick, 1990)'
_diffrn_ambient_temperature 150(2)
_diffrn_measured_fraction_theta_full 0.997
_diffrn_measured_fraction_theta_max 0.997
_diffrn_measurement_device_type 'CCD area detector'
_diffrn_measurement_method 'phi and omega scans'
_diffrn_radiation_monochromator graphite
_diffrn_radiation_source 'fine-focus sealed tube'
_diffrn_radiation_type MoK\a
_diffrn_radiation_wavelength 0.71073
_diffrn_reflns_av_R_equivalents 0.0988
_diffrn_reflns_av_sigmaI/netI 0.1494
_diffrn_reflns_limit_h_max 13
_diffrn_reflns_limit_h_min -13
_diffrn_reflns_limit_k_max 7
_diffrn_reflns_limit_k_min -7
_diffrn_reflns_limit_l_max 23
_diffrn_reflns_limit_l_min -23
_diffrn_reflns_number 9300
_diffrn_reflns_theta_full 25.00
_diffrn_reflns_theta_max 25.00
_diffrn_reflns_theta_min 1.77
_exptl_absorpt_coefficient_mu 0.252
_exptl_absorpt_correction_T_max 0.962
_exptl_absorpt_correction_T_min 0.453
_exptl_absorpt_correction_type empirical
_exptl_absorpt_process_details
;
absorption correction based on 2927 reflections(SADABS);Rint 0.0981 before
correction and 0.0601 after.
;
_exptl_crystal_colour colourless
_exptl_crystal_density_diffrn 1.464
_exptl_crystal_density_method 'not measured'
_exptl_crystal_description needle
_exptl_crystal_F_000 656
_exptl_crystal_size_max 0.32
_exptl_crystal_size_mid 0.09
_exptl_crystal_size_min 0.03
_refine_diff_density_max 0.799
_refine_diff_density_min -0.518
_refine_diff_density_rms 0.127
_refine_ls_abs_structure_details 'Flack H D (1983), Acta Cryst. A39, 876-881'
_refine_ls_abs_structure_Flack 0.1(2)
_refine_ls_extinction_method none
_refine_ls_goodness_of_fit_ref 1.002
_refine_ls_hydrogen_treatment constr
_refine_ls_matrix_type full
_refine_ls_number_parameters 343
_refine_ls_number_reflns 4877
_refine_ls_number_restraints 1
_refine_ls_restrained_S_all 1.002
_refine_ls_R_factor_all 0.1490
_refine_ls_R_factor_gt 0.1123
_refine_ls_shift/su_max 0.000
_refine_ls_shift/su_mean 0.000
_refine_ls_structure_factor_coef Fsqd
_refine_ls_weighting_details 'calc w=1/[\s^2^(Fo^2^)+(0.1739P)^2^+0.0000P] where P=(Fo^2^+2Fc^2^)/3'
_refine_ls_weighting_scheme calc
_refine_ls_wR_factor_gt 0.2547
_refine_ls_wR_factor_ref 0.2799
_reflns_number_gt 3373
_reflns_number_total 4877
_reflns_threshold_expression >2sigma(I)
_cod_data_source_file b711994a.txt
_cod_data_source_block 03181ab
_cod_depositor_comments
;
The following automatic conversions were performed:
'_symmetry_cell_setting' value 'Monoclinic' changed to 'monoclinic'
according to '/home/saulius/struct/CIF-dictionaries/cif_core.dic'
dictionary named 'cif_core.dic' version 2.4.1 from 2010-06-29.

Automatic conversion script
Id: cif_fix_enum 1527 2010-12-29 10:47:43Z saulius 

The following automatic conversions were performed:

'_chemical_melting_point' value '489-492' was changed to '490.5(15)'
- the average value was taken and precision was estimated.

Automatic conversion script
Id: cif_fix_values 1646 2011-03-28 12:23:43Z adriana 

The following automatic conversions were performed:

'_refine_ls_hydrogen_treatment' value 'constrained' was replaced with
the value 'constr' as specified in the replacement file
'src/cod-tools/trunk/data/replacement-values/replacement_values.lst'.

Automatic conversion script
Id: cif_fix_values 5376 2017-05-30 11:51:03Z andrius 
;
_cod_original_sg_symbol_H-M P2(1)
_cod_database_code 7151183

loop_
_symmetry_equiv_pos_as_xyz
'x, y, z'
'-x, y+1/2, -z'

loop_
_atom_site_label
_atom_site_type_symbol
_atom_site_fract_x
_atom_site_fract_y
_atom_site_fract_z
_atom_site_U_iso_or_equiv
_atom_site_adp_type
_atom_site_occupancy
_atom_site_symmetry_multiplicity
_atom_site_calc_flag
_atom_site_refinement_flags
_atom_site_disorder_assembly
_atom_site_disorder_group
S1A S 0.68473(18) 1.1597(4) 0.31518(11) 0.0203(6) Uani 1 1 d . . .
O1A O 0.5689(6) 1.0710(10) 0.3072(3) 0.0288(16) Uiso 1 1 d . . .
O2A O 0.6979(5) 1.3838(11) 0.3196(3) 0.0271(16) Uani 1 1 d . . .
O3A O 1.0116(5) 0.8799(11) 0.4622(3) 0.0277(16) Uiso 1 1 d . . .
H3A H 1.0346 0.8204 0.4268 0.042 Uiso 1 1 calc R . .
O4A O 0.5960(6) 0.6423(11) 0.4874(3) 0.0315(16) Uiso 1 1 d . . .
O5A O 0.6786(6) 0.3890(13) 0.5522(4) 0.041(2) Uani 1 1 d . . .
N1A N 0.7401(6) 1.0542(12) 0.3844(4) 0.0193(17) Uiso 1 1 d . . .
N2A N 0.7947(6) 0.6026(13) 0.4912(4) 0.0269(19) Uani 1 1 d . . .
H2A H 0.8560 0.5552 0.5140 0.032 Uiso 1 1 calc R . .
C1A C 0.8679(8) 1.0910(15) 0.3974(4) 0.021(2) Uiso 1 1 d . . .
H1A1 H 0.8838 1.2406 0.4117 0.025 Uiso 1 1 calc R . .
H1A2 H 0.9138 1.0576 0.3569 0.025 Uiso 1 1 calc R . .
C2A C 0.8936(8) 0.9324(14) 0.4545(5) 0.018(2) Uiso 1 1 d . . .
H2A1 H 0.8655 0.9943 0.4979 0.022 Uiso 1 1 calc R . .
C3A C 0.8171(7) 0.7438(13) 0.4346(4) 0.0154(19) Uiso 1 1 d . . .
H3A1 H 0.8564 0.6597 0.3986 0.019 Uiso 1 1 calc R . .
C4A C 0.7057(7) 0.8437(15) 0.4047(4) 0.020(2) Uani 1 1 d . . .
H4A H 0.6764 0.7589 0.3649 0.024 Uiso 1 1 calc R . .
C5A C 0.6154(8) 0.8525(16) 0.4592(5) 0.028(2) Uani 1 1 d . . .
H5A1 H 0.6420 0.9516 0.4955 0.033 Uiso 1 1 calc R . .
H5A2 H 0.5414 0.9089 0.4399 0.033 Uiso 1 1 calc R . .
C6A C 0.6892(8) 0.5357(17) 0.5127(5) 0.026(2) Uani 1 1 d . . .
C7A C 0.7727(8) 1.0711(14) 0.2487(4) 0.0183(19) Uiso 1 1 d . . .
C8A C 0.8640(8) 1.1941(18) 0.2262(5) 0.028(2) Uani 1 1 d . . .
H8A H 0.8780 1.3324 0.2449 0.033 Uiso 1 1 calc R . .
C9A C 0.9337(9) 1.117(2) 0.1772(5) 0.038(3) Uani 1 1 d . . .
H9A H 0.9956 1.2049 0.1620 0.046 Uiso 1 1 calc R . .
C10A C 0.9183(9) 0.920(2) 0.1490(6) 0.040(3) Uani 1 1 d . . .
C11A C 0.8243(10) 0.793(2) 0.1710(5) 0.039(3) Uani 1 1 d . . .
H11A H 0.8107 0.6558 0.1515 0.046 Uiso 1 1 calc R . .
C12A C 0.7521(8) 0.8686(17) 0.2207(5) 0.028(2) Uani 1 1 d . . .
H12A H 0.6890 0.7835 0.2356 0.033 Uiso 1 1 calc R . .
C13A C 0.9951(11) 0.838(3) 0.0933(7) 0.064(4) Uani 1 1 d . . .
H13A H 0.9477 0.8118 0.0525 0.096 Uiso 1 1 calc R . .
H13B H 1.0329 0.7046 0.1079 0.096 Uiso 1 1 calc R . .
H13C H 1.0546 0.9462 0.0836 0.096 Uiso 1 1 calc R . .
S1B S 0.28427(19) 0.3038(4) 0.13865(12) 0.0252(6) Uani 1 1 d . . .
O1B O 0.2116(6) 0.4280(12) 0.0951(4) 0.0360(18) Uani 1 1 d . . .
O2B O 0.2622(6) 0.0845(11) 0.1468(3) 0.0318(17) Uani 1 1 d . . .
O3B O 0.5011(6) 0.5771(13) 0.2518(4) 0.0384(19) Uani 1 1 d . . .
H3B H 0.5138 0.6583 0.2189 0.058 Uiso 1 1 calc R . .
O4B O 0.1158(5) 0.2922(12) 0.3172(3) 0.0335(17) Uani 1 1 d . . .
O5B O 0.0592(6) 0.5692(14) 0.3757(4) 0.047(2) Uani 1 1 d . . .
N1B N 0.2737(7) 0.4056(13) 0.2122(4) 0.0276(19) Uani 1 1 d . . .
N2B N 0.2521(7) 0.5234(13) 0.3650(4) 0.0257(19) Uani 1 1 d . . .
H2B H 0.2675 0.6093 0.3994 0.031 Uiso 1 1 calc R . .
C1B C 0.3028(8) 0.6374(17) 0.2233(5) 0.029(2) Uani 1 1 d . . .
H1B1 H 0.2330 0.7200 0.2358 0.035 Uiso 1 1 calc R . .
H1B2 H 0.3359 0.7015 0.1821 0.035 Uiso 1 1 calc R . .
C2B C 0.3926(8) 0.6343(17) 0.2813(5) 0.028(2) Uani 1 1 d . . .
H2B1 H 0.3967 0.7735 0.3064 0.034 Uiso 1 1 calc R . .
C3B C 0.3511(8) 0.4525(17) 0.3240(5) 0.026(2) Uani 1 1 d . . .
H3B1 H 0.4157 0.3969 0.3537 0.031 Uiso 1 1 calc R . .
C4B C 0.3106(7) 0.2802(15) 0.2739(4) 0.023(2) Uani 1 1 d . . .
H4B H 0.3764 0.1819 0.2631 0.027 Uiso 1 1 calc R . .
C5B C 0.2109(7) 0.1551(18) 0.3010(5) 0.029(2) Uani 1 1 d . . .
H5B1 H 0.1847 0.0481 0.2670 0.035 Uiso 1 1 calc R . .
H5B2 H 0.2369 0.0765 0.3421 0.035 Uiso 1 1 calc R . .
C6B C 0.1408(8) 0.4671(19) 0.3541(5) 0.031(3) Uani 1 1 d . . .
C7B C 0.4289(8) 0.3370(16) 0.1104(4) 0.023(2) Uani 1 1 d . . .
C8B C 0.5095(8) 0.1764(19) 0.1210(4) 0.031(2) Uani 1 1 d . . .
H8B H 0.4895 0.0522 0.1461 0.037 Uiso 1 1 calc R . .
C9B C 0.6202(9) 0.196(2) 0.0950(5) 0.041(3) Uani 1 1 d . . .
H9B H 0.6763 0.0863 0.1019 0.049 Uiso 1 1 calc R . .
C10B C 0.6474(9) 0.377(2) 0.0590(5) 0.042(3) Uani 1 1 d . . .
C11B C 0.5703(11) 0.538(2) 0.0498(6) 0.046(3) Uani 1 1 d . . .
H11B H 0.5917 0.6638 0.0260 0.055 Uiso 1 1 calc R . .
C12B C 0.4580(9) 0.518(2) 0.0757(5) 0.039(3) Uani 1 1 d . . .
H12B H 0.4027 0.6299 0.0691 0.047 Uiso 1 1 calc R . .
C13B C 0.7697(9) 0.390(3) 0.0279(6) 0.056(4) Uani 1 1 d . . .
H13D H 0.7774 0.2775 -0.0062 0.084 Uiso 1 1 calc R . .
H13E H 0.8291 0.3702 0.0636 0.084 Uiso 1 1 calc R . .
H13F H 0.7799 0.5311 0.0068 0.084 Uiso 1 1 calc R . .

loop_
_atom_site_aniso_label
_atom_site_aniso_U_11
_atom_site_aniso_U_22
_atom_site_aniso_U_33
_atom_site_aniso_U_23
_atom_site_aniso_U_13
_atom_site_aniso_U_12
S1A 0.0068(10) 0.0248(13) 0.0289(13) -0.0003(11) -0.0071(8) 0.0001(10)
O2A 0.019(4) 0.028(4) 0.034(4) 0.006(3) -0.004(3) 0.010(3)
O5A 0.014(4) 0.061(5) 0.047(5) 0.026(4) -0.012(3) 0.000(3)
N2A 0.004(4) 0.043(5) 0.033(4) 0.012(4) -0.007(3) 0.002(3)
C4A 0.013(5) 0.025(5) 0.022(5) -0.003(4) -0.004(3) 0.003(4)
C5A 0.010(5) 0.035(6) 0.037(6) 0.010(5) -0.006(4) 0.007(4)
C6A 0.014(5) 0.042(6) 0.024(5) 0.018(5) -0.003(4) 0.009(4)
C8A 0.009(4) 0.038(6) 0.036(5) 0.004(5) -0.004(4) -0.002(4)
C9A 0.021(5) 0.063(8) 0.030(6) -0.008(6) 0.001(4) -0.010(5)
C10A 0.013(5) 0.067(8) 0.039(7) -0.005(6) 0.001(4) 0.002(5)
C11A 0.039(6) 0.040(7) 0.037(6) -0.006(6) 0.003(5) 0.001(6)
C12A 0.022(5) 0.037(6) 0.024(5) 0.001(5) -0.004(4) -0.012(4)
C13A 0.033(7) 0.105(12) 0.055(8) -0.022(8) 0.013(6) 0.003(8)
S1B 0.0161(12) 0.0318(15) 0.0273(13) 0.0015(11) -0.0112(9) 0.0022(11)
O1B 0.030(4) 0.040(5) 0.037(4) 0.007(4) -0.007(3) 0.011(3)
O2B 0.032(4) 0.021(4) 0.042(4) -0.010(3) -0.009(3) 0.002(3)
O3B 0.018(4) 0.050(5) 0.047(5) 0.008(4) 0.010(3) -0.005(3)
O4B 0.012(3) 0.041(4) 0.048(4) -0.021(4) 0.000(3) -0.008(3)
O5B 0.010(4) 0.075(6) 0.056(5) -0.031(5) -0.004(3) 0.008(4)
N1B 0.014(4) 0.025(5) 0.043(5) 0.003(4) -0.004(4) 0.009(3)
N2B 0.014(4) 0.034(5) 0.029(5) -0.005(4) -0.002(3) 0.003(3)
C1B 0.025(5) 0.028(6) 0.034(6) -0.005(5) -0.008(4) 0.006(5)
C2B 0.022(5) 0.025(6) 0.037(6) -0.002(5) 0.008(4) 0.001(4)
C3B 0.006(4) 0.049(6) 0.023(5) -0.010(5) -0.005(4) -0.008(4)
C4B 0.011(4) 0.025(5) 0.031(5) 0.002(5) 0.001(4) 0.001(4)
C5B 0.015(5) 0.038(6) 0.033(5) -0.001(5) 0.002(4) -0.005(5)
C6B 0.005(5) 0.057(7) 0.031(6) -0.001(5) -0.002(4) -0.001(5)
C7B 0.021(5) 0.029(6) 0.019(5) 0.010(4) -0.012(4) 0.000(4)
C8B 0.034(6) 0.042(6) 0.017(5) 0.005(5) -0.013(4) -0.011(5)
C9B 0.023(6) 0.069(8) 0.029(6) 0.006(6) 0.004(4) 0.019(6)
C10B 0.016(5) 0.087(10) 0.022(6) -0.001(6) 0.000(4) -0.011(6)
C11B 0.040(7) 0.064(9) 0.034(7) 0.020(6) 0.001(5) -0.008(6)
C12B 0.029(6) 0.061(8) 0.026(6) 0.007(6) -0.003(5) 0.000(5)
C13B 0.024(6) 0.113(12) 0.032(6) 0.003(7) -0.001(5) -0.008(7)

loop_
_atom_type_symbol
_atom_type_description
_atom_type_scat_dispersion_real
_atom_type_scat_dispersion_imag
_atom_type_scat_source
C C 0.0033 0.0016 'International Tables Vol C Tables 4.2.6.8 and 6.1.1.4'
H H 0.0000 0.0000 'International Tables Vol C Tables 4.2.6.8 and 6.1.1.4'
N N 0.0061 0.0033 'International Tables Vol C Tables 4.2.6.8 and 6.1.1.4'
O O 0.0106 0.0060 'International Tables Vol C Tables 4.2.6.8 and 6.1.1.4'
S S 0.1246 0.1234 'International Tables Vol C Tables 4.2.6.8 and 6.1.1.4'

loop_
_geom_angle_atom_site_label_1
_geom_angle_atom_site_label_2
_geom_angle_atom_site_label_3
_geom_angle
_geom_angle_site_symmetry_1
_geom_angle_site_symmetry_3
_geom_angle_publ_flag
O2A S1A O1A 118.9(4) . . ?
O2A S1A N1A 107.9(4) . . ?
O1A S1A N1A 106.2(4) . . ?
O2A S1A C7A 107.1(4) . . ?
O1A S1A C7A 109.9(4) . . ?
N1A S1A C7A 106.2(4) . . ?
C6A O4A C5A 117.5(7) . . ?
C4A N1A C1A 111.5(7) . . ?
C4A N1A S1A 119.9(6) . . ?
C1A N1A S1A 116.3(6) . . ?
C6A N2A C3A 127.0(7) . . ?
N1A C1A C2A 101.6(7) . . ?
O3A C2A C3A 113.8(7) . . ?
O3A C2A C1A 113.8(7) . . ?
C3A C2A C1A 102.0(7) . . ?
N2A C3A C2A 112.4(7) . . ?
N2A C3A C4A 112.6(7) . . ?
C2A C3A C4A 105.2(7) . . ?
N1A C4A C5A 111.4(7) . . ?
N1A C4A C3A 104.3(7) . . ?
C5A C4A C3A 108.6(7) . . ?
O4A C5A C4A 110.9(8) . . ?
O5A C6A O4A 121.4(9) . . ?
O5A C6A N2A 122.5(8) . . ?
O4A C6A N2A 116.2(8) . . ?
C8A C7A C12A 119.8(8) . . ?
C8A C7A S1A 121.3(7) . . ?
C12A C7A S1A 118.9(7) . . ?
C9A C8A C7A 120.0(10) . . ?
C8A C9A C10A 122.5(10) . . ?
C9A C10A C11A 118.2(10) . . ?
C9A C10A C13A 121.9(11) . . ?
C11A C10A C13A 119.9(12) . . ?
C12A C11A C10A 120.3(11) . . ?
C11A C12A C7A 119.3(9) . . ?
O2B S1B O1B 119.8(5) . . ?
O2B S1B N1B 105.4(4) . . ?
O1B S1B N1B 106.5(4) . . ?
O2B S1B C7B 108.8(5) . . ?
O1B S1B C7B 106.8(4) . . ?
N1B S1B C7B 109.3(4) . . ?
C6B O4B C5B 116.8(7) . . ?
C1B N1B C4B 108.9(8) . . ?
C1B N1B S1B 119.7(7) . . ?
C4B N1B S1B 120.6(6) . . ?
C6B N2B C3B 125.2(8) . . ?
N1B C1B C2B 104.1(8) . . ?
O3B C2B C3B 109.4(8) . . ?
O3B C2B C1B 106.2(8) . . ?
C3B C2B C1B 102.4(8) . . ?
N2B C3B C2B 110.0(8) . . ?
N2B C3B C4B 109.8(7) . . ?
C2B C3B C4B 105.2(8) . . ?
C5B C4B N1B 110.9(7) . . ?
C5B C4B C3B 111.0(8) . . ?
N1B C4B C3B 103.8(8) . . ?
O4B C5B C4B 111.4(9) . . ?
O5B C6B O4B 117.3(8) . . ?
O5B C6B N2B 123.1(10) . . ?
O4B C6B N2B 119.6(9) . . ?
C12B C7B C8B 120.3(9) . . ?
C12B C7B S1B 119.7(8) . . ?
C8B C7B S1B 119.9(7) . . ?
C7B C8B C9B 119.8(10) . . ?
C10B C9B C8B 119.2(11) . . ?
C11B C10B C9B 121.5(10) . . ?
C11B C10B C13B 120.7(12) . . ?
C9B C10B C13B 117.8(12) . . ?
C10B C11B C12B 119.6(11) . . ?
C7B C12B C11B 119.5(11) . . ?

loop_
_geom_bond_atom_site_label_1
_geom_bond_atom_site_label_2
_geom_bond_distance
_geom_bond_site_symmetry_2
_geom_bond_publ_flag
S1A O2A 1.406(7) . ?
S1A O1A 1.447(7) . ?
S1A N1A 1.636(8) . ?
S1A C7A 1.764(9) . ?
O3A C2A 1.401(11) . ?
O4A C6A 1.348(11) . ?
O4A C5A 1.442(12) . ?
O5A C6A 1.211(11) . ?
N1A C4A 1.429(12) . ?
N1A C1A 1.505(12) . ?
N2A C6A 1.359(12) . ?
N2A C3A 1.450(11) . ?
C1A C2A 1.526(12) . ?
C2A C3A 1.514(12) . ?
C3A C4A 1.534(12) . ?
C4A C5A 1.515(12) . ?
C7A C8A 1.382(13) . ?
C7A C12A 1.396(13) . ?
C8A C9A 1.358(14) . ?
C9A C10A 1.360(17) . ?
C10A C11A 1.414(15) . ?
C10A C13A 1.514(15) . ?
C11A C12A 1.383(14) . ?
S1B O2B 1.399(7) . ?
S1B O1B 1.418(7) . ?
S1B N1B 1.595(9) . ?
S1B C7B 1.778(10) . ?
O3B C2B 1.433(11) . ?
O4B C6B 1.338(12) . ?
O4B C5B 1.429(12) . ?
O5B C6B 1.218(12) . ?
N1B C1B 1.497(13) . ?
N1B C4B 1.501(12) . ?
N2B C6B 1.341(12) . ?
N2B C3B 1.480(11) . ?
C1B C2B 1.528(13) . ?
C2B C3B 1.497(14) . ?
C3B C4B 1.526(13) . ?
C4B C5B 1.496(12) . ?
C7B C12B 1.365(15) . ?
C7B C8B 1.377(15) . ?
C8B C9B 1.389(14) . ?
C9B C10B 1.372(17) . ?
C10B C11B 1.345(17) . ?
C10B C13B 1.548(15) . ?
C11B C12B 1.405(15) . ?
